data_4026096
loop_
_publ_author_name
'Jan Bergman'
'Birgitta Pettersson'
'Vedran Hasimbegovic'
'Per H. Svensson'

_publ_contact_author_address
;
Department of Biosciences and Nutrition
Karolinska Institutet
SE 141 57 Huddinge,
Sweden
;
_publ_contact_author_email jan.bergman@ki.se
_publ_contact_author_name 'Prof. Jan Bergman'
_publ_section_title
;
 Thionations Using a P4S10-Pyridine Complex in Solvents Such as
 Acetonitrile and Dimethyl Sulfone
;
_journal_name_full 'Journal of Organic Chemistry'
_journal_page_first 1546
_journal_page_last 1553
_journal_paper_doi 10.1021/jo101865y
_journal_volume 76
_journal_year 2011
_chemical_formula_moiety 'C10 H10 N2 P2 S5'
_chemical_formula_sum 'C10 H10 N2 P2 S5'
_chemical_formula_weight 380.49
_chemical_name_systematic
; 
pentathiodiphosphoric acid-P,P-bis(pyridiniumbetain)
;
_space_group_IT_number 2
_symmetry_Int_Tables_number 2
_symmetry_space_group_name_Hall '-P 1'
_symmetry_space_group_name_H-M 'P -1'
_atom_sites_solution_hydrogens geom
_atom_sites_solution_primary direct
_atom_sites_solution_secondary difmap
_audit_creation_method SHELXL-97
_cell_angle_alpha 89.09(3)
_cell_angle_beta 88.04(2)
_cell_angle_gamma 86.02(3)
_cell_formula_units_Z 4
_cell_length_a 9.3820(19)
_cell_length_b 12.916(3)
_cell_length_c 13.290(3)
_cell_measurement_temperature 200(2)
_cell_volume 1605.5(6)
_computing_structure_refinement 'SHELXL-97 (Sheldrick, 2008)'
_computing_structure_solution 'SHELXS-97 (Sheldrick, 2008)'
_diffrn_ambient_temperature 200(2)
_diffrn_measured_fraction_theta_full 0.978
_diffrn_measured_fraction_theta_max 0.978
_diffrn_radiation_monochromator graphite
_diffrn_radiation_source 'fine-focus sealed tube'
_diffrn_radiation_type MoK\a
_diffrn_radiation_wavelength 0.71073
_diffrn_reflns_av_R_equivalents 0.0000
_diffrn_reflns_av_sigmaI/netI 0.0911
_diffrn_reflns_limit_h_max 11
_diffrn_reflns_limit_h_min -11
_diffrn_reflns_limit_k_max 15
_diffrn_reflns_limit_k_min -15
_diffrn_reflns_limit_l_max 15
_diffrn_reflns_limit_l_min 0
_diffrn_reflns_number 5627
_diffrn_reflns_theta_full 25.00
_diffrn_reflns_theta_max 25.0
_diffrn_reflns_theta_min 2.60
_exptl_absorpt_coefficient_mu 0.907
_exptl_absorpt_correction_type emperical
_exptl_crystal_colour Needle
_exptl_crystal_density_diffrn 1.574
_exptl_crystal_description Plate
_exptl_crystal_F_000 776.0
_exptl_crystal_size_max 0.19
_exptl_crystal_size_mid 0.06
_exptl_crystal_size_min 0.04
_refine_diff_density_max 0.423
_refine_diff_density_min -0.362
_refine_diff_density_rms 0.087
_refine_ls_extinction_method none
_refine_ls_goodness_of_fit_ref 0.971
_refine_ls_hydrogen_treatment constr
_refine_ls_matrix_type full
_refine_ls_number_parameters 344
_refine_ls_number_reflns 5726
_refine_ls_number_restraints 0
_refine_ls_restrained_S_all 0.971
_refine_ls_R_factor_all 0.1182
_refine_ls_R_factor_gt 0.0572
_refine_ls_shift/su_max 0.000
_refine_ls_shift/su_mean 0.000
_refine_ls_structure_factor_coef Fsqd
_refine_ls_weighting_details 'calc w=1/[\s^2^(Fo^2^)+(0.0585P)^2^+0.0000P] where P=(Fo^2^+2Fc^2^)/3'
_refine_ls_weighting_scheme calc
_refine_ls_wR_factor_gt 0.1125
_refine_ls_wR_factor_ref 0.1299
_reflns_number_gt 5060
_reflns_number_total 5626
_reflns_threshold_expression >2sigma(I)
_cod_data_source_file jo101865y_si_001.cif
_cod_data_source_block pentathiodiphosphoricacid-P,P-bis(pyridiniumbetain)
_cod_database_code 4026096

loop_
_symmetry_equiv_pos_as_xyz
'x, y, z'
'-x, -y, -z'

loop_
_atom_site_label
_atom_site_type_symbol
_atom_site_fract_x
_atom_site_fract_y
_atom_site_fract_z
_atom_site_U_iso_or_equiv
_atom_site_adp_type
_atom_site_occupancy
_atom_site_symmetry_multiplicity
_atom_site_calc_flag
_atom_site_refinement_flags
P7 P 0.13224(13) 0.31595(10) 0.71834(10) 0.0456(3) Uani 1 1 d .
P28 P 0.12890(13) 0.81807(10) 0.80127(10) 0.0462(3) Uani 1 1 d .
S27 S 0.33977(12) 0.75421(9) 0.77482(10) 0.0493(4) Uani 1 1 d .
P26 P 0.47832(12) 0.86538(10) 0.71810(10) 0.0459(4) Uani 1 1 d .
P9 P 0.48046(12) 0.37224(10) 0.77478(9) 0.0433(3) Uani 1 1 d .
S8 S 0.34785(12) 0.25758(9) 0.72736(10) 0.0492(3) Uani 1 1 d .
S13 S 0.46139(14) 0.50077(10) 0.70018(10) 0.0589(4) Uani 1 1 d .
S12 S 0.66363(13) 0.29809(11) 0.79585(11) 0.0641(4) Uani 1 1 d .
S30 S 0.65408(13) 0.78453(12) 0.68538(11) 0.0684(4) Uani 1 1 d .
S29 S 0.47046(14) 0.99152(11) 0.79332(10) 0.0626(4) Uani 1 1 d .
S10 S 0.05367(13) 0.38215(12) 0.83824(11) 0.0672(4) Uani 1 1 d .
S11 S 0.04476(14) 0.20638(10) 0.65111(11) 0.0631(4) Uani 1 1 d .
S32 S 0.03911(14) 0.70572(10) 0.87094(11) 0.0624(4) Uani 1 1 d .
S31 S 0.04700(13) 0.89492(11) 0.68984(10) 0.0636(4) Uani 1 1 d .
N33 N 0.1612(4) 0.9131(3) 0.9000(3) 0.0438(10) Uani 1 1 d .
C38 C 0.1363(5) 1.0145(4) 0.8835(4) 0.0511(13) Uani 1 1 d .
H38 H 0.1041 1.0387 0.8198 0.061 Uiso 1 1 calc R
C34 C 0.2106(5) 0.8787(4) 0.9888(4) 0.0557(14) Uani 1 1 d .
H34 H 0.2286 0.8062 1.0001 0.067 Uiso 1 1 calc R
C36 C 0.2082(5) 1.0502(5) 1.0477(5) 0.0671(16) Uani 1 1 d .
H36 H 0.2250 1.0976 1.0992 0.081 Uiso 1 1 calc R
C35 C 0.2353(5) 0.9451(5) 1.0625(4) 0.0669(16) Uani 1 1 d .
H35 H 0.2715 0.9193 1.1246 0.080 Uiso 1 1 calc R
C37 C 0.1566(5) 1.0848(4) 0.9578(5) 0.0639(16) Uani 1 1 d .
H37 H 0.1349 1.1568 0.9463 0.077 Uiso 1 1 calc R
N14 N 0.3995(3) 0.3965(3) 0.9010(3) 0.0397(10) Uani 1 1 d .
C19 C 0.3348(5) 0.4880(4) 0.9247(4) 0.0519(13) Uani 1 1 d .
H19 H 0.3291 0.5418 0.8751 0.062 Uiso 1 1 calc R
C18 C 0.2760(5) 0.5070(4) 1.0191(5) 0.0629(16) Uani 1 1 d .
H18 H 0.2320 0.5734 1.0351 0.076 Uiso 1 1 calc R
C15 C 0.4042(5) 0.3199(4) 0.9708(4) 0.0554(14) Uani 1 1 d .
H15 H 0.4503 0.2543 0.9541 0.066 Uiso 1 1 calc R
C17 C 0.2815(6) 0.4302(6) 1.0884(4) 0.0691(18) Uani 1 1 d .
H17 H 0.2415 0.4424 1.1541 0.083 Uiso 1 1 calc R
C16 C 0.3448(6) 0.3338(5) 1.0648(4) 0.0714(18) Uani 1 1 d .
H16 H 0.3469 0.2785 1.1128 0.086 Uiso 1 1 calc R
N25 N 0.3930(4) 0.8977(3) 0.5977(3) 0.0402(10) Uani 1 1 d .
C24 C 0.3279(5) 0.9897(4) 0.5791(4) 0.0505(13) Uani 1 1 d .
H24 H 0.3253 1.0407 0.6300 0.061 Uiso 1 1 calc R
C23 C 0.2647(5) 1.0147(4) 0.4911(5) 0.0634(16) Uani 1 1 d .
H23 H 0.2213 1.0823 0.4794 0.076 Uiso 1 1 calc R
C21 C 0.3293(6) 0.8427(5) 0.4376(4) 0.0678(17) Uani 1 1 d .
H21 H 0.3286 0.7901 0.3885 0.081 Uiso 1 1 calc R
C20 C 0.3939(5) 0.8239(4) 0.5279(4) 0.0575(14) Uani 1 1 d .
H20 H 0.4399 0.7575 0.5411 0.069 Uiso 1 1 calc R
C22 C 0.2654(5) 0.9410(6) 0.4207(4) 0.0674(17) Uani 1 1 d .
H22 H 0.2212 0.9565 0.3585 0.081 Uiso 1 1 calc R
N6 N 0.1536(4) 0.4202(3) 0.6208(3) 0.0476(10) Uani 1 1 d .
C5 C 0.1190(5) 0.5200(4) 0.6414(4) 0.0626(16) Uani 1 1 d .
H5 H 0.0850 0.5394 0.7070 0.075 Uiso 1 1 calc R
C1 C 0.2087(5) 0.3917(4) 0.5303(4) 0.0582(15) Uani 1 1 d .
H1 H 0.2350 0.3206 0.5179 0.070 Uiso 1 1 calc R
C2 C 0.2274(6) 0.4641(6) 0.4558(5) 0.0790(19) Uani 1 1 d .
H2 H 0.2671 0.4440 0.3918 0.095 Uiso 1 1 calc R
C4 C 0.1328(6) 0.5946(5) 0.5673(6) 0.081(2) Uani 1 1 d .
H4 H 0.1043 0.6653 0.5800 0.097 Uiso 1 1 calc R
C3 C 0.1886(7) 0.5644(6) 0.4747(6) 0.092(3) Uani 1 1 d .
H3 H 0.2000 0.6152 0.4230 0.111 Uiso 1 1 calc R

loop_
_atom_site_aniso_label
_atom_site_aniso_U_11
_atom_site_aniso_U_22
_atom_site_aniso_U_33
_atom_site_aniso_U_23
_atom_site_aniso_U_13
_atom_site_aniso_U_12
P7 0.0456(8) 0.0411(8) 0.0501(9) -0.0003(7) -0.0038(6) -0.0023(6)
P28 0.0452(8) 0.0411(8) 0.0521(9) 0.0039(7) -0.0004(6) -0.0038(7)
S27 0.0484(8) 0.0397(8) 0.0581(9) 0.0077(6) 0.0078(6) 0.0016(6)
P26 0.0447(8) 0.0475(9) 0.0454(9) 0.0104(7) -0.0032(6) -0.0044(7)
P9 0.0409(8) 0.0447(8) 0.0440(8) -0.0060(6) -0.0023(6) 0.0005(6)
S8 0.0490(8) 0.0405(8) 0.0582(9) -0.0055(6) -0.0109(6) 0.0019(6)
S13 0.0636(9) 0.0558(9) 0.0582(10) 0.0114(7) -0.0017(7) -0.0140(7)
S12 0.0499(9) 0.0742(11) 0.0669(10) -0.0244(8) -0.0116(7) 0.0161(7)
S30 0.0492(9) 0.0773(11) 0.0746(11) 0.0281(8) 0.0098(7) 0.0138(7)
S29 0.0687(9) 0.0652(10) 0.0568(10) -0.0078(7) -0.0051(7) -0.0221(8)
S10 0.0530(9) 0.0864(11) 0.0619(10) -0.0173(8) 0.0072(7) -0.0042(8)
S11 0.0658(9) 0.0473(9) 0.0785(11) -0.0048(8) -0.0169(8) -0.0135(7)
S32 0.0658(9) 0.0488(9) 0.0733(11) 0.0042(7) 0.0102(7) -0.0161(8)
S31 0.0572(9) 0.0696(10) 0.0639(10) 0.0140(8) -0.0130(7) -0.0028(8)
N33 0.040(2) 0.034(3) 0.058(3) -0.001(2) 0.000(2) -0.004(2)
C38 0.050(3) 0.043(4) 0.059(4) 0.004(3) 0.005(3) 0.000(3)
C34 0.056(3) 0.049(4) 0.062(4) 0.001(3) -0.017(3) 0.000(3)
C36 0.059(4) 0.060(4) 0.083(5) -0.021(4) 0.005(3) -0.008(3)
C35 0.065(4) 0.067(4) 0.070(4) -0.009(3) -0.018(3) -0.005(3)
C37 0.064(4) 0.042(4) 0.085(5) -0.001(4) 0.012(3) -0.004(3)
N14 0.036(2) 0.041(3) 0.042(3) -0.004(2) -0.0041(18) -0.003(2)
C19 0.045(3) 0.056(4) 0.055(4) -0.005(3) -0.006(3) -0.006(3)
C18 0.062(4) 0.070(5) 0.058(4) -0.023(4) 0.005(3) -0.011(3)
C15 0.053(3) 0.054(4) 0.060(4) 0.009(3) -0.010(3) -0.005(3)
C17 0.061(4) 0.115(6) 0.034(4) -0.017(4) 0.007(3) -0.032(4)
C16 0.074(4) 0.104(6) 0.040(4) 0.015(4) -0.005(3) -0.031(4)
N25 0.044(2) 0.038(3) 0.039(3) 0.001(2) -0.0011(18) -0.004(2)
C24 0.056(3) 0.047(4) 0.050(4) 0.007(3) 0.001(3) -0.009(3)
C23 0.071(4) 0.057(4) 0.062(4) 0.013(3) -0.007(3) -0.001(3)
C21 0.074(4) 0.085(5) 0.047(4) -0.023(3) 0.004(3) -0.018(4)
C20 0.064(4) 0.053(4) 0.057(4) -0.010(3) 0.000(3) -0.011(3)
C22 0.059(4) 0.098(5) 0.046(4) 0.020(4) -0.005(3) -0.020(4)
N6 0.040(2) 0.042(3) 0.061(3) -0.001(2) -0.009(2) -0.002(2)
C5 0.059(4) 0.040(4) 0.089(5) -0.005(3) -0.022(3) 0.002(3)
C1 0.051(3) 0.060(4) 0.063(4) 0.010(3) 0.000(3) -0.001(3)
C2 0.067(4) 0.106(6) 0.065(5) 0.021(4) 0.001(3) -0.022(4)
C4 0.077(5) 0.039(4) 0.128(7) 0.024(4) -0.047(4) -0.005(3)
C3 0.086(5) 0.094(6) 0.103(6) 0.043(5) -0.039(5) -0.043(5)

loop_
_atom_type_symbol
_atom_type_description
_atom_type_scat_dispersion_real
_atom_type_scat_dispersion_imag
_atom_type_scat_source
C C 0.0033 0.0016 'International Tables Vol C Tables 4.2.6.8 and 6.1.1.4'
H H 0.0000 0.0000 'International Tables Vol C Tables 4.2.6.8 and 6.1.1.4'
N N 0.0061 0.0033 'International Tables Vol C Tables 4.2.6.8 and 6.1.1.4'
P P 0.1023 0.0942 'International Tables Vol C Tables 4.2.6.8 and 6.1.1.4'
S S 0.1246 0.1234 'International Tables Vol C Tables 4.2.6.8 and 6.1.1.4'

loop_
_geom_angle_atom_site_label_1
_geom_angle_atom_site_label_2
_geom_angle_atom_site_label_3
_geom_angle
_geom_angle_publ_flag
P7 S8 P9 111.80(8) yes
P26 S27 P28 112.52(8) yes
S8 P7 S10 114.67(9) yes
S8 P7 S11 102.92(8) yes
S10 P7 S11 124.04(9) yes
S10 P7 N6 107.15(15) yes
S11 P7 N6 105.55(14) yes
S8 P7 N6 99.56(14) yes
S8 P9 S12 104.66(8) yes
S8 P9 N14 99.20(13) yes
S12 P9 S13 122.60(9) yes
S8 P9 S13 114.47(8) yes
S13 P9 N14 107.18(14) yes
S12 P9 N14 105.99(13) yes
S27 P26 S30 103.92(8) yes
S27 P26 N25 99.31(14) yes
S29 P26 N25 106.60(14) yes
S30 P26 N25 106.48(15) yes
S29 P26 S30 123.32(9) yes
S27 P26 S29 114.40(9) yes
S31 P28 S32 123.96(9) yes
S31 P28 N33 107.28(14) yes
S32 P28 N33 105.56(15) yes
S27 P28 S32 102.41(8) yes
S27 P28 N33 99.72(14) yes
S27 P28 S31 115.02(9) yes
C1 N6 C5 121.1(4) yes
P7 N6 C1 117.6(3) yes
P7 N6 C5 121.3(3) yes
P9 N14 C19 121.4(3) yes
P9 N14 C15 119.6(3) yes
C15 N14 C19 119.0(4) yes
P26 N25 C24 122.4(3) yes
C20 N25 C24 119.1(4) yes
P26 N25 C20 118.4(3) yes
P28 N33 C38 120.8(3) yes
C34 N33 C38 119.8(4) yes
P28 N33 C34 119.4(3) yes
N6 C1 C2 120.5(5) yes
C1 C2 C3 118.9(6) no
C2 C3 C4 121.1(7) no
C3 C4 C5 118.5(6) no
N6 C5 C4 119.9(5) yes
N14 C15 C16 121.8(5) yes
C15 C16 C17 118.2(5) no
C16 C17 C18 120.4(5) no
C17 C18 C19 118.9(5) no
N14 C19 C18 121.7(5) yes
N6 C1 H1 120.00 no
C2 C1 H1 120.00 no
C1 C2 H2 121.00 no
C3 C2 H2 121.00 no
C4 C3 H3 119.00 no
C2 C3 H3 119.00 no
C3 C4 H4 121.00 no
C5 C4 H4 121.00 no
C4 C5 H5 120.00 no
N6 C5 H5 120.00 no
C16 C15 H15 119.00 no
N14 C15 H15 119.00 no
C15 C16 H16 121.00 no
C17 C16 H16 121.00 no
C16 C17 H17 120.00 no
C18 C17 H17 120.00 no
C19 C18 H18 121.00 no
C17 C18 H18 121.00 no
N14 C19 H19 119.00 no
C18 C19 H19 119.00 no
N25 C20 C21 121.1(5) yes
C20 C21 C22 117.6(5) no
C21 C22 C23 121.0(5) no
C22 C23 C24 118.0(5) no
N25 C24 C23 123.2(5) yes
N33 C34 C35 121.2(5) yes
C34 C35 C36 120.0(5) no
C35 C36 C37 118.6(6) no
C36 C37 C38 119.5(5) no
N33 C38 C37 120.8(5) yes
N25 C20 H20 119.00 no
C21 C20 H20 119.00 no
C20 C21 H21 121.00 no
C22 C21 H21 121.00 no
C21 C22 H22 119.00 no
C23 C22 H22 120.00 no
C22 C23 H23 121.00 no
C24 C23 H23 121.00 no
N25 C24 H24 118.00 no
C23 C24 H24 118.00 no
N33 C34 H34 119.00 no
C35 C34 H34 119.00 no
C34 C35 H35 120.00 no
C36 C35 H35 120.00 no
C35 C36 H36 121.00 no
C37 C36 H36 121.00 no
C36 C37 H37 120.00 no
C38 C37 H37 120.00 no
N33 C38 H38 120.00 no
C37 C38 H38 120.00 no

loop_
_geom_bond_atom_site_label_1
_geom_bond_atom_site_label_2
_geom_bond_distance
_geom_bond_publ_flag
S8 P7 2.1158(17) yes
S8 P9 2.1160(18) yes
S10 P7 1.921(2) yes
S11 P7 1.9304(19) yes
S12 P9 1.9352(18) yes
S13 P9 1.9208(19) yes
S27 P28 2.1102(18) yes
S27 P26 2.1160(18) yes
S29 P26 1.921(2) yes
S30 P26 1.9300(18) yes
S31 P28 1.9220(19) yes
S32 P28 1.9356(19) yes
P7 N6 1.870(4) yes
P9 N14 1.840(4) yes
P26 N25 1.843(4) yes
P28 N33 1.857(4) yes
N6 C5 1.338(6) yes
N6 C1 1.340(7) yes
N14 C15 1.345(7) yes
N14 C19 1.328(6) yes
N25 C20 1.340(7) yes
N25 C24 1.322(6) yes
N33 C38 1.330(6) yes
N33 C34 1.341(7) yes
C1 C2 1.366(9) no
C2 C3 1.346(11) no
C3 C4 1.372(11) no
C4 C5 1.376(9) no
C15 C16 1.360(8) no
C16 C17 1.378(10) no
C17 C18 1.342(9) no
C18 C19 1.372(8) no
C1 H1 0.9500 no
C2 H2 0.9500 no
C3 H3 0.9500 no
C4 H4 0.9500 no
C5 H5 0.9500 no
C15 H15 0.9500 no
C16 H16 0.9500 no
C17 H17 0.9500 no
C18 H18 0.9500 no
C19 H19 0.9500 no
C20 C21 1.374(8) no
C21 C22 1.384(10) no
C22 C23 1.345(9) no
C23 C24 1.354(8) no
C34 C35 1.349(8) no
C35 C36 1.376(9) no
C36 C37 1.362(9) no
C37 C38 1.379(8) no
C20 H20 0.9500 no
C21 H21 0.9500 no
C22 H22 0.9500 no
C23 H23 0.9500 no
C24 H24 0.9500 no
C34 H34 0.9500 no
C35 H35 0.9500 no
C36 H36 0.9500 no
C37 H37 0.9500 no
C38 H38 0.9500 no

loop_
_geom_contact_atom_site_label_1
_geom_contact_atom_site_label_2
_geom_contact_distance
_geom_contact_site_symmetry_2
_geom_contact_publ_flag
S8 S29 3.650(2) 1_545 no
S10 N14 3.396(3) . no
S10 C18 3.696(6) . no
S10 C19 3.302(5) . no
S12 C21 3.617(6) 2_666 no
S12 C18 3.633(6) 2_667 no
S13 C2 3.573(6) 2_666 no
S13 S27 3.5367(19) . no
S13 C5 3.324(5) . no
S13 C1 3.692(5) . no
S13 N6 3.346(4) . no
S27 S13 3.5367(19) . no
S29 C38 3.313(5) . no
S29 C35 3.562(5) 2_677 no
S29 N33 3.396(4) . no
S29 S8 3.650(2) 1_565 no
S30 C23 3.573(6) 2_676 no
S30 C16 3.633(6) 2_667 no
S31 N25 3.432(4) . no
S31 C23 3.672(6) . no
S31 C24 3.277(5) . no
S32 C17 3.607(6) 2_567 no
S8 H24 3.1300 1_545 no
S8 H15 3.1900 . no
S8 H1 3.0900 . no
S10 H5 2.6800 . no
S10 H18 3.1400 2_567 no
S11 H38 3.1300 1_545 no
S11 H23 3.1600 1_545 no
S11 H1 2.9300 . no
S12 H21 2.7100 2_666 no
S12 H34 3.1700 2_667 no
S12 H35 3.0100 2_667 no
S12 H18 3.0400 2_667 no
S12 H15 2.9300 . no
S13 H19 2.6400 . no
S13 H2 2.9200 2_666 no
S27 H19 3.0400 . no
S29 H35 3.0000 2_677 no
S29 H24 2.6500 . no
S30 H23 3.0200 2_676 no
S30 H1 3.1500 2_666 no
S30 H2 3.1700 2_666 no
S30 H16 2.7900 2_667 no
S30 H20 2.8700 . no
S31 H38 2.6500 . no
S31 H22 3.1300 2_576 no
S32 H34 2.9000 . no
S32 H5 3.0800 . no
N6 S13 3.346(4) . no
N14 S10 3.396(3) . no
N25 S31 3.432(4) . no
N33 S29 3.396(4) . no
C1 C4 3.490(8) 2_566 no
C1 S13 3.692(5) . no
C2 S13 3.573(6) 2_666 no
C2 C5 3.530(8) 2_566 no
C2 C4 3.539(8) 2_566 no
C3 C5 3.563(9) 2_566 no
C4 C2 3.539(8) 2_566 no
C4 C1 3.490(8) 2_566 no
C5 C2 3.530(8) 2_566 no
C5 C3 3.563(9) 2_566 no
C5 S13 3.324(5) . no
C16 S30 3.633(6) 2_667 no
C17 S32 3.607(6) 2_567 no
C18 S10 3.696(6) . no
C18 S12 3.633(6) 2_667 no
C19 S10 3.302(5) . no
C21 S12 3.617(6) 2_666 no
C23 S30 3.573(6) 2_676 no
C23 S31 3.672(6) . no
C24 S31 3.277(5) . no
C34 C37 3.495(7) 2_577 no
C35 S29 3.562(5) 2_677 no
C35 C38 3.540(7) 2_577 no
C36 C38 3.483(7) 2_577 no
C37 C34 3.495(7) 2_577 no
C38 S29 3.313(5) . no
C38 C35 3.540(7) 2_577 no
C38 C36 3.483(7) 2_577 no
H1 S8 3.0900 . no
H1 S11 2.9300 . no
H1 S30 3.1500 2_666 no
H2 S30 3.1700 2_666 no
H2 S13 2.9200 2_666 no
H5 S32 3.0800 . no
H5 S10 2.6800 . no
H15 S8 3.1900 . no
H15 S12 2.9300 . no
H16 S30 2.7900 2_667 no
H18 S10 3.1400 2_567 no
H18 S12 3.0400 2_667 no
H19 S27 3.0400 . no
H19 S13 2.6400 . no
H20 S30 2.8700 . no
H21 S12 2.7100 2_666 no
H22 S31 3.1300 2_576 no
H23 S11 3.1600 1_565 no
H23 S30 3.0200 2_676 no
H24 S8 3.1300 1_565 no
H24 S29 2.6500 . no
H34 S32 2.9000 . no
H34 S12 3.1700 2_667 no
H35 S12 3.0100 2_667 no
H35 S29 3.0000 2_677 no
H38 S11 3.1300 1_565 no
H38 S31 2.6500 . no

loop_
_geom_hbond_atom_site_label_D
_geom_hbond_atom_site_label_H
_geom_hbond_atom_site_label_A
_geom_hbond_distance_DH
_geom_hbond_distance_HA
_geom_hbond_distance_DA
_geom_hbond_angle_DHA
_geom_hbond_site_symmetry_A
_geom_hbond_publ_flag
C5 H5 S10 0.9500 2.6800 3.207(5) 116.00 . yes
C16 H16 S30 0.9500 2.7900 3.633(6) 148.00 2_667 yes
C19 H19 S13 0.9500 2.6400 3.180(5) 116.00 . yes
C20 H20 S30 0.9500 2.8700 3.277(5) 107.00 . yes
C21 H21 S12 0.9500 2.7100 3.617(6) 159.00 2_666 yes
C24 H24 S29 0.9500 2.6500 3.188(5) 117.00 . yes
C38 H38 S31 0.9500 2.6500 3.188(5) 116.00 . yes

loop_
_geom_torsion_atom_site_label_1
_geom_torsion_atom_site_label_2
_geom_torsion_atom_site_label_3
_geom_torsion_atom_site_label_4
_geom_torsion
_geom_torsion_publ_flag
P9 S8 P7 S10 -52.67(11) no
P9 S8 P7 S11 169.82(8) no
P9 S8 P7 N6 61.31(15) no
P7 S8 P9 S13 -50.83(11) no
P7 S8 P9 N14 62.90(14) no
P7 S8 P9 S12 172.21(9) no
P28 S27 P26 N25 -63.47(15) no
P26 S27 P28 N33 -62.94(15) no
P28 S27 P26 S30 -173.15(9) no
P26 S27 P28 S32 -171.37(9) no
P28 S27 P26 S29 49.63(11) no
P26 S27 P28 S31 51.42(11) no
S11 P7 N6 C5 135.1(3) no
S10 P7 N6 C5 1.2(4) no
S11 P7 N6 C1 -46.7(4) no
S10 P7 N6 C1 179.3(3) no
S8 P7 N6 C1 59.7(4) no
S8 P7 N6 C5 -118.5(4) no
S13 P9 N14 C15 -176.9(3) no
S12 P9 N14 C19 136.3(3) no
S13 P9 N14 C19 3.8(4) no
S12 P9 N14 C15 -44.5(3) no
S8 P9 N14 C19 -115.5(3) no
S8 P9 N14 C15 63.8(3) no
S29 P26 N25 C24 -6.7(4) no
S29 P26 N25 C20 175.3(3) no
S30 P26 N25 C24 -140.0(4) no
S30 P26 N25 C20 42.0(4) no
S27 P26 N25 C24 112.4(4) no
S27 P26 N25 C20 -65.7(4) no
S32 P28 N33 C34 42.2(4) no
S31 P28 N33 C38 -4.1(4) no
S27 P28 N33 C34 -63.7(4) no
S27 P28 N33 C38 116.1(4) no
S31 P28 N33 C34 176.1(3) no
S32 P28 N33 C38 -138.0(3) no
C1 N6 C5 C4 3.5(7) no
P7 N6 C5 C4 -178.5(4) no
C5 N6 C1 C2 -1.7(7) no
P7 N6 C1 C2 -179.9(4) no
P9 N14 C19 C18 -179.1(4) no
C19 N14 C15 C16 -0.1(7) no
P9 N14 C15 C16 -179.4(4) no
C15 N14 C19 C18 1.7(7) no
P26 N25 C20 C21 178.6(4) no
C20 N25 C24 C23 -1.9(7) no
P26 N25 C24 C23 -180.0(4) no
C24 N25 C20 C21 0.4(7) no
C34 N33 C38 C37 -2.0(7) no
P28 N33 C34 C35 -179.9(4) no
C38 N33 C34 C35 0.3(7) no
P28 N33 C38 C37 178.2(4) no
N6 C1 C2 C3 -0.5(8) no
C1 C2 C3 C4 0.8(9) no
C2 C3 C4 C5 0.9(9) no
C3 C4 C5 N6 -3.0(8) no
N14 C15 C16 C17 -1.5(8) no
C15 C16 C17 C18 1.7(8) no
C16 C17 C18 C19 -0.2(8) no
C17 C18 C19 N14 -1.5(8) no
N25 C20 C21 C22 1.0(8) no
C20 C21 C22 C23 -1.1(8) no
C21 C22 C23 C24 -0.2(8) no
C22 C23 C24 N25 1.8(8) no
N33 C34 C35 C36 0.8(7) no
C34 C35 C36 C37 -0.1(7) no
C35 C36 C37 C38 -1.6(7) no
C36 C37 C38 N33 2.7(7) no
